data_7006976
loop_
_publ_author_name
'Champouret, Yohan D. M.'
'Mar\'echal, Jean-Didier'
'Dadhiwala, Ishaq'
'Fawcett, John'
'Palmer, Donna'
'Singh, Kuldip'
'Solan, Gregory A.'

_publ_section_title
;
 Mono- vs. bi-metallic assembly on a bulky bis(imino)terpyridine
 framework: a combined experimental and theoretical study.
;
_journal_issue 19
_journal_name_full 'Dalton transactions (Cambridge, England : 2003)'
_journal_page_first 2350
_journal_page_last 2361
_journal_paper_doi 10.1039/b516083a
_journal_year 2006
_chemical_formula_moiety 'C41 H45 Cl2 N5 Zn'
_chemical_formula_sum 'C41 H45 Cl2 N5 Zn'
_chemical_formula_weight 744.09
_chemical_name_systematic
;
?
;
_space_group_IT_number 94
_symmetry_cell_setting tetragonal
_symmetry_space_group_name_Hall 'P 4n 2n'
_symmetry_space_group_name_H-M 'P 42 21 2'
_atom_sites_solution_hydrogens geom
_atom_sites_solution_primary direct
_atom_sites_solution_secondary difmap
_audit_creation_method SHELXL-97
_cell_angle_alpha 90.00
_cell_angle_beta 90.00
_cell_angle_gamma 90.00
_cell_formula_units_Z 4
_cell_length_a 15.044(7)
_cell_length_b 15.044(7)
_cell_length_c 18.659(12)
_cell_measurement_reflns_used 819
_cell_measurement_temperature 150(2)
_cell_measurement_theta_max 24.311
_cell_measurement_theta_min 2.183
_cell_volume 4223(4)
_computing_cell_refinement 'Bruker SMART'
_computing_data_collection 'Bruker SMART'
_computing_data_reduction 'Bruker SHELXTL'
_computing_molecular_graphics 'Bruker SHELXTL'
_computing_publication_material 'Bruker SHELXTL'
_computing_structure_refinement 'SHELXL-97 (Sheldrick, 1997)'
_computing_structure_solution 'SHELXS-97 (Sheldrick, 1990)'
_diffrn_ambient_temperature 150(2)
_diffrn_measured_fraction_theta_full 0.525
_diffrn_measured_fraction_theta_max 0.525
_diffrn_measurement_device_type 'CCD area detector'
_diffrn_measurement_method 'phi and omega scans'
_diffrn_radiation_monochromator graphite
_diffrn_radiation_source 'fine-focus sealed tube'
_diffrn_radiation_type MoK\a
_diffrn_radiation_wavelength 0.71073
_diffrn_reflns_av_R_equivalents 0.1391
_diffrn_reflns_av_sigmaI/netI 0.0678
_diffrn_reflns_limit_h_max 18
_diffrn_reflns_limit_h_min -18
_diffrn_reflns_limit_k_max 18
_diffrn_reflns_limit_k_min -18
_diffrn_reflns_limit_l_max 23
_diffrn_reflns_limit_l_min -23
_diffrn_reflns_number 16378
_diffrn_reflns_theta_full 25.99
_diffrn_reflns_theta_max 25.99
_diffrn_reflns_theta_min 2.18
_exptl_absorpt_coefficient_mu 0.740
_exptl_absorpt_correction_T_max 0.862
_exptl_absorpt_correction_T_min 0.325
_exptl_absorpt_correction_type empirical
_exptl_absorpt_process_details
;
absorption correction based on 6317 reflections(SADABS);Rint 0.114 before
correction and 0.101 after.
;
_exptl_crystal_colour yellow
_exptl_crystal_density_diffrn 1.170
_exptl_crystal_density_method 'not measured'
_exptl_crystal_description block
_exptl_crystal_F_000 1560
_exptl_crystal_size_max 0.38
_exptl_crystal_size_mid 0.35
_exptl_crystal_size_min 0.15
_refine_diff_density_max 0.946
_refine_diff_density_min -0.585
_refine_diff_density_rms 0.105
_refine_ls_abs_structure_details 'Flack H D (1983), Acta Cryst. A39, 876-881'
_refine_ls_abs_structure_Flack 0.01(6)
_refine_ls_extinction_method none
_refine_ls_goodness_of_fit_ref 0.987
_refine_ls_hydrogen_treatment mixed
_refine_ls_matrix_type full
_refine_ls_number_parameters 219
_refine_ls_number_reflns 2092
_refine_ls_number_restraints 0
_refine_ls_restrained_S_all 0.987
_refine_ls_R_factor_all 0.0959
_refine_ls_R_factor_gt 0.0807
_refine_ls_shift/su_max 0.006
_refine_ls_shift/su_mean 0.000
_refine_ls_structure_factor_coef Fsqd
_refine_ls_weighting_details 'calc w=1/[\s^2^(Fo^2^)+(0.1764P)^2^+0.0000P] where P=(Fo^2^+2Fc^2^)/3'
_refine_ls_weighting_scheme calc
_refine_ls_wR_factor_gt 0.2079
_refine_ls_wR_factor_ref 0.2221
_reflns_number_gt 1667
_reflns_number_total 2092
_reflns_threshold_expression >2sigma(I)
_cod_data_source_file b516083a.txt
_cod_data_source_block 05124
_cod_depositor_comments
;
The following automatic conversions were performed:
'_symmetry_cell_setting' value 'Tetragonal' changed to 'tetragonal'
according to '/home/saulius/struct/CIF-dictionaries/cif_core.dic'
dictionary named 'cif_core.dic' version 2.4.1 from 2010-06-29.

Automatic conversion script
Id: cif_fix_enum 1527 2010-12-29 10:47:43Z saulius 
;
_cod_original_sg_symbol_H-M P4(2)2(1)2
_cod_database_code 7006976

loop_
_symmetry_equiv_pos_as_xyz
'x, y, z'
'-x, -y, z'
'-y+1/2, x+1/2, z+1/2'
'y+1/2, -x+1/2, z+1/2'
'-x+1/2, y+1/2, -z+1/2'
'x+1/2, -y+1/2, -z+1/2'
'y, x, -z'
'-y, -x, -z'

loop_
_atom_site_label
_atom_site_type_symbol
_atom_site_fract_x
_atom_site_fract_y
_atom_site_fract_z
_atom_site_U_iso_or_equiv
_atom_site_adp_type
_atom_site_occupancy
_atom_site_symmetry_multiplicity
_atom_site_calc_flag
_atom_site_refinement_flags
_atom_site_disorder_assembly
_atom_site_disorder_group
Zn1 Zn 0.0000 0.5000 0.39675(6) 0.0336(4) Uani 1 2 d S . .
N1 N 0.2436(5) 0.5975(5) 0.5326(3) 0.0408(17) Uani 1 1 d . . .
N2 N 0.1379(5) 0.5438(4) 0.3680(3) 0.0370(17) Uani 1 1 d . . .
N3 N 0.0000 0.5000 0.2876(4) 0.040(2) Uani 1 2 d S . .
Cl1 Cl -0.04719(17) 0.61978(16) 0.45777(12) 0.0459(6) Uani 1 1 d . . .
C1 C 0.2242(6) 0.5941(6) 0.6069(4) 0.038(2) Uani 1 1 d . . .
C2 C 0.2462(6) 0.5147(8) 0.6442(5) 0.056(3) Uani 1 1 d . . .
C3 C 0.2305(7) 0.5192(10) 0.7198(5) 0.060(4) Uani 1 1 d . . .
H3 H 0.2400 0.4671 0.7475 0.072 Uiso 1 1 calc R . .
C4 C 0.2033(7) 0.5922(8) 0.7530(6) 0.060(3) Uani 1 1 d . . .
H4 H 0.1950 0.5913 0.8035 0.072 Uiso 1 1 calc R . .
C5 C 0.1870(9) 0.6701(10) 0.7152(4) 0.066(4) Uani 1 1 d . . .
H5 H 0.1671 0.7222 0.7390 0.079 Uiso 1 1 calc R . .
C6 C 0.2007(6) 0.6695(7) 0.6404(4) 0.043(2) Uani 1 1 d . . .
C7 C 0.2852(7) 0.4343(8) 0.6055(6) 0.062(3) Uani 1 1 d . . .
H7 H 0.2635 0.4360 0.5549 0.074 Uiso 1 1 calc R . .
C8 C 0.3836(11) 0.4454(14) 0.6037(11) 0.142(9) Uani 1 1 d . . .
H8A H 0.4079 0.4364 0.6519 0.213 Uiso 1 1 calc R . .
H8B H 0.3982 0.5055 0.5872 0.213 Uiso 1 1 calc R . .
H8C H 0.4095 0.4017 0.5708 0.213 Uiso 1 1 calc R . .
C9 C 0.267(3) 0.359(2) 0.6303(14) 0.215(15) Uiso 1 1 d . . .
H9A H 0.2337 0.3248 0.5944 0.322 Uiso 1 1 calc R . .
H9B H 0.2301 0.3658 0.6735 0.322 Uiso 1 1 calc R . .
H9C H 0.3217 0.3276 0.6426 0.322 Uiso 1 1 calc R . .
C10 C 0.1855(7) 0.7580(7) 0.5976(4) 0.049(2) Uani 1 1 d . . .
H10 H 0.2253 0.7557 0.5547 0.059 Uiso 1 1 calc R . .
C11 C 0.0936(8) 0.7637(10) 0.5706(6) 0.060(3) Uani 1 1 d . . .
H11A H 0.0525 0.7691 0.6111 0.090 Uiso 1 1 calc R . .
H11B H 0.0795 0.7099 0.5433 0.090 Uiso 1 1 calc R . .
H11C H 0.0877 0.8158 0.5395 0.090 Uiso 1 1 calc R . .
C12 C 0.2119(8) 0.8393(8) 0.6400(5) 0.059(3) Uani 1 1 d . . .
H12A H 0.2253 0.8882 0.6071 0.089 Uiso 1 1 calc R . .
H12B H 0.2647 0.8258 0.6689 0.089 Uiso 1 1 calc R . .
H12C H 0.1629 0.8566 0.6717 0.089 Uiso 1 1 calc R . .
C13 C 0.1849(6) 0.5677(6) 0.4893(5) 0.043(2) Uani 1 1 d . . .
H13 H 0.1292 0.5475 0.5068 0.052 Uiso 1 1 calc R . .
C14 C 0.2044(6) 0.5648(5) 0.4121(4) 0.0302(16) Uani 1 1 d . . .
C15 C 0.2890(7) 0.5851(7) 0.3867(5) 0.045(2) Uani 1 1 d . . .
H15 H 0.3346 0.6026 0.4190 0.054 Uiso 1 1 calc R . .
C16 C 0.3061(8) 0.5795(7) 0.3127(5) 0.057(3) Uani 1 1 d . . .
H16 H 0.3641 0.5889 0.2942 0.068 Uiso 1 1 calc R . .
C17 C 0.2355(8) 0.5600(7) 0.2680(5) 0.053(3) Uani 1 1 d . . .
H17 H 0.2444 0.5592 0.2175 0.063 Uiso 1 1 calc R . .
C18 C 0.1515(7) 0.5414(6) 0.2957(5) 0.041(2) Uani 1 1 d . . .
C19 C 0.0748(7) 0.5198(6) 0.2520(11) 0.048(3) Uani 1 1 d . . .
C20 C 0.0766(7) 0.5215(6) 0.1767(4) 0.045(2) Uani 1 1 d . . .
H20 H 0.1290 0.5370 0.1511 0.053 Uiso 1 1 calc R . .
C21 C 0.0000 0.5000 0.1421(12) 0.073(5) Uiso 1 2 d S . .
H21 H 0.0000 0.5000 0.0912 0.088 Uiso 1 2 calc SR . .

loop_
_atom_site_aniso_label
_atom_site_aniso_U_11
_atom_site_aniso_U_22
_atom_site_aniso_U_33
_atom_site_aniso_U_23
_atom_site_aniso_U_13
_atom_site_aniso_U_12
Zn1 0.0463(8) 0.0335(7) 0.0210(7) 0.000 0.000 -0.0023(6)
N1 0.047(4) 0.044(4) 0.031(3) 0.009(3) -0.003(3) -0.010(3)
N2 0.052(4) 0.030(3) 0.029(3) 0.008(3) 0.015(3) 0.001(3)
N3 0.079(8) 0.018(4) 0.023(4) 0.000 0.000 0.005(5)
Cl1 0.0539(13) 0.0455(13) 0.0382(10) -0.0141(10) -0.0027(10) 0.0026(11)
C1 0.034(4) 0.052(5) 0.029(4) 0.010(4) -0.007(4) -0.021(4)
C2 0.033(4) 0.081(8) 0.052(5) 0.024(5) -0.016(4) -0.024(5)
C3 0.048(6) 0.092(10) 0.041(4) 0.040(6) 0.000(4) -0.018(5)
C4 0.053(5) 0.101(9) 0.026(4) 0.008(6) -0.004(5) -0.029(6)
C5 0.068(8) 0.103(10) 0.025(4) -0.004(5) -0.006(5) -0.046(7)
C6 0.037(4) 0.075(6) 0.017(3) 0.009(4) -0.002(3) -0.019(4)
C7 0.056(6) 0.058(6) 0.072(7) 0.040(6) -0.002(6) 0.004(5)
C8 0.063(9) 0.150(17) 0.21(2) -0.096(16) 0.055(11) -0.005(10)
C10 0.057(6) 0.059(6) 0.031(4) -0.003(4) 0.000(4) -0.024(5)
C11 0.065(8) 0.075(9) 0.040(6) -0.004(6) -0.009(6) -0.001(6)
C12 0.069(7) 0.062(6) 0.047(5) 0.000(5) 0.007(5) -0.006(5)
C13 0.045(5) 0.048(5) 0.037(5) 0.016(4) 0.004(4) 0.001(4)
C14 0.034(4) 0.029(4) 0.028(4) 0.002(3) 0.003(4) -0.005(3)
C15 0.053(6) 0.050(5) 0.032(5) -0.004(4) 0.008(4) -0.011(4)
C16 0.063(6) 0.054(6) 0.055(6) -0.012(5) 0.032(5) -0.019(5)
C17 0.073(7) 0.057(6) 0.029(5) 0.001(4) 0.022(5) 0.011(5)
C18 0.066(6) 0.026(4) 0.030(4) 0.000(3) 0.010(4) 0.000(4)
C19 0.070(5) 0.050(9) 0.025(4) -0.004(8) 0.024(6) 0.000(4)
C20 0.073(6) 0.041(5) 0.020(4) 0.002(3) 0.011(4) 0.009(4)

loop_
_atom_type_symbol
_atom_type_description
_atom_type_scat_dispersion_real
_atom_type_scat_dispersion_imag
_atom_type_scat_source
C C 0.0033 0.0016 'International Tables Vol C Tables 4.2.6.8 and 6.1.1.4'
H H 0.0000 0.0000 'International Tables Vol C Tables 4.2.6.8 and 6.1.1.4'
N N 0.0061 0.0033 'International Tables Vol C Tables 4.2.6.8 and 6.1.1.4'
Cl Cl 0.1484 0.1585 'International Tables Vol C Tables 4.2.6.8 and 6.1.1.4'
Zn Zn 0.2839 1.4301 'International Tables Vol C Tables 4.2.6.8 and 6.1.1.4'

loop_
_geom_angle_atom_site_label_1
_geom_angle_atom_site_label_2
_geom_angle_atom_site_label_3
_geom_angle
_geom_angle_site_symmetry_1
_geom_angle_site_symmetry_3
_geom_angle_publ_flag
N3 Zn1 Cl1 120.45(7) . . ?
N3 Zn1 Cl1 120.45(7) . 2_565 ?
Cl1 Zn1 Cl1 119.10(14) . 2_565 ?
N3 Zn1 N2 76.16(18) . . ?
Cl1 Zn1 N2 100.24(19) . . ?
Cl1 Zn1 N2 93.71(18) 2_565 . ?
N3 Zn1 N2 76.16(18) . 2_565 ?
Cl1 Zn1 N2 93.71(18) . 2_565 ?
Cl1 Zn1 N2 100.24(19) 2_565 2_565 ?
N2 Zn1 N2 152.3(4) . 2_565 ?
C13 N1 C1 117.6(7) . . ?
C14 N2 C18 120.3(8) . . ?
C14 N2 Zn1 128.1(5) . . ?
C18 N2 Zn1 111.5(6) . . ?
C19 N3 C19 120.5(19) . 2_565 ?
C19 N3 Zn1 119.8(9) . . ?
C19 N3 Zn1 119.8(9) 2_565 . ?
C6 C1 C2 122.9(8) . . ?
C6 C1 N1 118.7(7) . . ?
C2 C1 N1 117.5(9) . . ?
C1 C2 C3 113.8(11) . . ?
C1 C2 C7 121.6(8) . . ?
C3 C2 C7 124.5(10) . . ?
C4 C3 C2 123.4(12) . . ?
C4 C3 H3 118.3 . . ?
C2 C3 H3 118.3 . . ?
C3 C4 C5 121.0(10) . . ?
C3 C4 H4 119.5 . . ?
C5 C4 H4 119.5 . . ?
C4 C5 C6 118.1(13) . . ?
C4 C5 H5 120.9 . . ?
C6 C5 H5 120.9 . . ?
C1 C6 C5 120.3(10) . . ?
C1 C6 C10 121.2(7) . . ?
C5 C6 C10 118.5(10) . . ?
C9 C7 C8 109(2) . . ?
C9 C7 C2 117.1(19) . . ?
C8 C7 C2 107.7(11) . . ?
C9 C7 H7 107.4 . . ?
C8 C7 H7 107.5 . . ?
C2 C7 H7 107.5 . . ?
C7 C8 H8A 109.5 . . ?
C7 C8 H8B 109.5 . . ?
H8A C8 H8B 109.5 . . ?
C7 C8 H8C 109.5 . . ?
H8A C8 H8C 109.5 . . ?
H8B C8 H8C 109.5 . . ?
C7 C9 H9A 109.5 . . ?
C7 C9 H9B 109.5 . . ?
H9A C9 H9B 109.5 . . ?
C7 C9 H9C 109.5 . . ?
H9A C9 H9C 109.5 . . ?
H9B C9 H9C 109.5 . . ?
C11 C10 C12 112.3(10) . . ?
C11 C10 C6 111.1(9) . . ?
C12 C10 C6 112.5(7) . . ?
C11 C10 H10 106.9 . . ?
C12 C10 H10 106.9 . . ?
C6 C10 H10 106.9 . . ?
C10 C11 H11A 109.5 . . ?
C10 C11 H11B 109.5 . . ?
H11A C11 H11B 109.5 . . ?
C10 C11 H11C 109.5 . . ?
H11A C11 H11C 109.5 . . ?
H11B C11 H11C 109.5 . . ?
C10 C12 H12A 109.5 . . ?
C10 C12 H12B 109.5 . . ?
H12A C12 H12B 109.5 . . ?
C10 C12 H12C 109.5 . . ?
H12A C12 H12C 109.5 . . ?
H12B C12 H12C 109.5 . . ?
N1 C13 C14 119.4(8) . . ?
N1 C13 H13 120.3 . . ?
C14 C13 H13 120.3 . . ?
N2 C14 C15 121.9(8) . . ?
N2 C14 C13 117.5(7) . . ?
C15 C14 C13 120.5(9) . . ?
C16 C15 C14 119.1(9) . . ?
C16 C15 H15 120.4 . . ?
C14 C15 H15 120.4 . . ?
C17 C16 C15 117.8(9) . . ?
C17 C16 H16 121.1 . . ?
C15 C16 H16 121.1 . . ?
C18 C17 C16 120.9(8) . . ?
C18 C17 H17 119.5 . . ?
C16 C17 H17 119.5 . . ?
N2 C18 C17 119.8(9) . . ?
N2 C18 C19 116.3(10) . . ?
C17 C18 C19 123.8(10) . . ?
N3 C19 C20 121.1(13) . . ?
N3 C19 C18 116.0(15) . . ?
C20 C19 C18 122.9(10) . . ?
C21 C20 C19 116.9(12) . . ?
C21 C20 H20 121.5 . . ?
C19 C20 H20 121.5 . . ?
C20 C21 C20 123.3(18) . 2_565 ?
C20 C21 H21 118.3 . . ?
C20 C21 H21 118.3 2_565 . ?

loop_
_geom_bond_atom_site_label_1
_geom_bond_atom_site_label_2
_geom_bond_distance
_geom_bond_site_symmetry_2
_geom_bond_publ_flag
Zn1 N3 2.036(8) . ?
Zn1 Cl1 2.247(2) . ?
Zn1 Cl1 2.247(2) 2_565 ?
Zn1 N2 2.242(7) . ?
Zn1 N2 2.242(7) 2_565 ?
N1 C13 1.278(12) . ?
N1 C1 1.418(10) . ?
N2 C14 1.332(11) . ?
N2 C18 1.364(10) . ?
N3 C19 1.340(12) . ?
N3 C19 1.340(12) 2_565 ?
C1 C6 1.344(14) . ?
C1 C2 1.422(14) . ?
C2 C3 1.432(14) . ?
C2 C7 1.525(18) . ?
C3 C4 1.327(17) . ?
C3 H3 0.9500 . ?
C4 C5 1.389(19) . ?
C4 H4 0.9500 . ?
C5 C6 1.411(11) . ?
C5 H5 0.9500 . ?
C6 C10 1.569(14) . ?
C7 C9 1.25(3) . ?
C7 C8 1.491(19) . ?
C7 H7 1.0000 . ?
C8 H8A 0.9800 . ?
C8 H8B 0.9800 . ?
C8 H8C 0.9800 . ?
C9 H9A 0.9800 . ?
C9 H9B 0.9800 . ?
C9 H9C 0.9800 . ?
C10 C11 1.474(15) . ?
C10 C12 1.510(14) . ?
C10 H10 1.0000 . ?
C11 H11A 0.9800 . ?
C11 H11B 0.9800 . ?
C11 H11C 0.9800 . ?
C12 H12A 0.9800 . ?
C12 H12B 0.9800 . ?
C12 H12C 0.9800 . ?
C13 C14 1.471(11) . ?
C13 H13 0.9500 . ?
C14 C15 1.392(13) . ?
C15 C16 1.407(14) . ?
C15 H15 0.9500 . ?
C16 C17 1.382(15) . ?
C16 H16 0.9500 . ?
C17 C18 1.395(14) . ?
C17 H17 0.9500 . ?
C18 C19 1.451(19) . ?
C19 C20 1.41(2) . ?
C20 C21 1.360(14) . ?
C20 H20 0.9500 . ?
C21 C20 1.360(14) 2_565 ?
C21 H21 0.9500 . ?

loop_
_geom_torsion_atom_site_label_1
_geom_torsion_atom_site_label_2
_geom_torsion_atom_site_label_3
_geom_torsion_atom_site_label_4
_geom_torsion
_geom_torsion_site_symmetry_1
_geom_torsion_site_symmetry_2
_geom_torsion_site_symmetry_3
_geom_torsion_site_symmetry_4
_geom_torsion_publ_flag
N3 Zn1 N2 C14 -179.9(7) . . . . ?
Cl1 Zn1 N2 C14 61.0(7) . . . . ?
Cl1 Zn1 N2 C14 -59.4(7) 2_565 . . . ?
N2 Zn1 N2 C14 -179.9(7) 2_565 . . . ?
N3 Zn1 N2 C18 -4.3(6) . . . . ?
Cl1 Zn1 N2 C18 -123.4(6) . . . . ?
Cl1 Zn1 N2 C18 116.1(6) 2_565 . . . ?
N2 Zn1 N2 C18 -4.3(6) 2_565 . . . ?
Cl1 Zn1 N3 C19 96.7(5) . . . . ?
Cl1 Zn1 N3 C19 -83.3(5) 2_565 . . . ?
N2 Zn1 N3 C19 2.8(5) . . . . ?
N2 Zn1 N3 C19 -177.2(5) 2_565 . . . ?
Cl1 Zn1 N3 C19 -83.3(5) . . . 2_565 ?
Cl1 Zn1 N3 C19 96.7(5) 2_565 . . 2_565 ?
N2 Zn1 N3 C19 -177.2(5) . . . 2_565 ?
N2 Zn1 N3 C19 2.8(5) 2_565 . . 2_565 ?
C13 N1 C1 C6 -103.8(10) . . . . ?
C13 N1 C1 C2 87.2(10) . . . . ?
C6 C1 C2 C3 7.2(12) . . . . ?
N1 C1 C2 C3 175.7(8) . . . . ?
C6 C1 C2 C7 -171.2(9) . . . . ?
N1 C1 C2 C7 -2.7(12) . . . . ?
C1 C2 C3 C4 -4.1(14) . . . . ?
C7 C2 C3 C4 174.3(10) . . . . ?
C2 C3 C4 C5 1.0(16) . . . . ?
C3 C4 C5 C6 -0.5(16) . . . . ?
C2 C1 C6 C5 -7.2(14) . . . . ?
N1 C1 C6 C5 -175.5(9) . . . . ?
C2 C1 C6 C10 174.3(8) . . . . ?
N1 C1 C6 C10 6.0(12) . . . . ?
C4 C5 C6 C1 3.5(15) . . . . ?
C4 C5 C6 C10 -177.9(9) . . . . ?
C1 C2 C7 C9 -149(2) . . . . ?
C3 C2 C7 C9 33(2) . . . . ?
C1 C2 C7 C8 87.6(13) . . . . ?
C3 C2 C7 C8 -90.7(14) . . . . ?
C1 C6 C10 C11 86.5(11) . . . . ?
C5 C6 C10 C11 -92.0(11) . . . . ?
C1 C6 C10 C12 -146.7(9) . . . . ?
C5 C6 C10 C12 34.8(12) . . . . ?
C1 N1 C13 C14 -176.3(8) . . . . ?
C18 N2 C14 C15 0.2(13) . . . . ?
Zn1 N2 C14 C15 175.4(6) . . . . ?
C18 N2 C14 C13 179.0(8) . . . . ?
Zn1 N2 C14 C13 -5.8(11) . . . . ?
N1 C13 C14 N2 -171.9(8) . . . . ?
N1 C13 C14 C15 7.0(13) . . . . ?
N2 C14 C15 C16 -2.9(14) . . . . ?
C13 C14 C15 C16 178.3(9) . . . . ?
C14 C15 C16 C17 4.5(15) . . . . ?
C15 C16 C17 C18 -3.6(16) . . . . ?
C14 N2 C18 C17 0.8(13) . . . . ?
Zn1 N2 C18 C17 -175.2(7) . . . . ?
C14 N2 C18 C19 -178.7(8) . . . . ?
Zn1 N2 C18 C19 5.3(10) . . . . ?
C16 C17 C18 N2 1.0(15) . . . . ?
C16 C17 C18 C19 -179.5(10) . . . . ?
C19 N3 C19 C20 0.8(6) 2_565 . . . ?
Zn1 N3 C19 C20 -179.2(6) . . . . ?
C19 N3 C19 C18 179.1(9) 2_565 . . . ?
Zn1 N3 C19 C18 -0.9(9) . . . . ?
N2 C18 C19 N3 -3.3(12) . . . . ?
C17 C18 C19 N3 177.2(8) . . . . ?
N2 C18 C19 C20 174.9(8) . . . . ?
C17 C18 C19 C20 -4.5(14) . . . . ?
N3 C19 C20 C21 -1.6(12) . . . . ?
C18 C19 C20 C21 -179.8(8) . . . . ?
C19 C20 C21 C20 0.8(6) . . . 2_565 ?
